data_7238795
loop_
_publ_author_name
'Phukan, Nithi'
'Baruah, Jubaraj B.'

_publ_section_title
;
 A supramolecular assembly and complexes of zinc 2-hydoxy-3-naphthoate
;
_journal_issue 4
_journal_name_full 'RSC Adv.'
_journal_page_first 1151
_journal_paper_doi 10.1039/C2RA22811D
_journal_volume 3
_journal_year 2013
_chemical_formula_sum 'C64 H44 N4 O12 Zn2'
_chemical_formula_weight 1191.77
_space_group_IT_number 15
_space_group_name_Hall '-C 2yc'
_space_group_name_H-M_alt 'C 1 2/c 1'
_symmetry_cell_setting monoclinic
_symmetry_space_group_name_H-M 'C 1 2/c 1'
_atom_sites_solution_hydrogens geom
_atom_sites_solution_primary direct
_atom_sites_solution_secondary difmap
_audit_creation_method SHELXL-97
_cell_angle_alpha 90.00
_cell_angle_beta 126.001(12)
_cell_angle_gamma 90.00
_cell_formula_units_Z 4
_cell_length_a 30.293(4)
_cell_length_b 9.2860(9)
_cell_length_c 23.902(3)
_cell_measurement_reflns_used 9903
_cell_measurement_temperature 296(2)
_cell_measurement_theta_max 24.81
_cell_measurement_theta_min 2.35
_cell_volume 5439.5(14)
_computing_cell_refinement 'Bruker SMART'
_computing_data_collection 'Bruker SMART'
_computing_data_reduction 'Bruker SAINT'
_computing_molecular_graphics 'Bruker SHELXTL'
_computing_publication_material 'Bruker SHELXTL'
_computing_structure_refinement 'SHELXL-97 (Sheldrick, 1997)'
_computing_structure_solution 'SHELXS-97 (Sheldrick, 1990)'
_diffrn_ambient_temperature 296(2)
_diffrn_measured_fraction_theta_full 0.981
_diffrn_measured_fraction_theta_max 0.981
_diffrn_measurement_device_type 'CCD area detector'
_diffrn_measurement_method 'phi and omega scans'
_diffrn_radiation_monochromator graphite
_diffrn_radiation_source 'fine-focus sealed tube'
_diffrn_radiation_type MoK\a
_diffrn_radiation_wavelength 0.71073
_diffrn_reflns_av_R_equivalents 0.0521
_diffrn_reflns_av_sigmaI/netI 0.0398
_diffrn_reflns_limit_h_max 30
_diffrn_reflns_limit_h_min -36
_diffrn_reflns_limit_k_max 11
_diffrn_reflns_limit_k_min -11
_diffrn_reflns_limit_l_max 28
_diffrn_reflns_limit_l_min -26
_diffrn_reflns_number 25866
_diffrn_reflns_theta_full 25.25
_diffrn_reflns_theta_max 25.25
_diffrn_reflns_theta_min 1.66
_exptl_absorpt_coefficient_mu 0.952
_exptl_absorpt_correction_T_max 1.20500
_exptl_absorpt_correction_T_min 0.62010
_exptl_absorpt_correction_type multi-scan
_exptl_absorpt_process_details psi-scan
_exptl_crystal_colour colourless
_exptl_crystal_density_diffrn 1.455
_exptl_crystal_density_method 'not measured'
_exptl_crystal_description needle
_exptl_crystal_F_000 2448
_exptl_crystal_size_max 0.33
_exptl_crystal_size_mid 0.28
_exptl_crystal_size_min 0.18
_refine_diff_density_max 0.770
_refine_diff_density_min -0.565
_refine_diff_density_rms 0.114
_refine_ls_extinction_method none
_refine_ls_goodness_of_fit_ref 1.159
_refine_ls_hydrogen_treatment constr
_refine_ls_matrix_type full
_refine_ls_number_parameters 372
_refine_ls_number_reflns 4834
_refine_ls_number_restraints 0
_refine_ls_restrained_S_all 1.159
_refine_ls_R_factor_all 0.0893
_refine_ls_R_factor_gt 0.0699
_refine_ls_shift/su_max 0.001
_refine_ls_shift/su_mean 0.000
_refine_ls_structure_factor_coef Fsqd
_refine_ls_weighting_details 'calc w=1/[\s^2^(Fo^2^)+(0.0300P)^2^+120.0997P] where P=(Fo^2^+2Fc^2^)/3'
_refine_ls_weighting_scheme calc
_refine_ls_wR_factor_gt 0.2291
_refine_ls_wR_factor_ref 0.2398
_reflns_number_gt 3685
_reflns_number_total 4834
_reflns_threshold_expression >2sigma(I)
_cod_data_source_file c2ra22811d_2.txt
_cod_data_source_block zna1bpy
_cod_depositor_comments
;
The following automatic conversions were performed:

data item '_symmetry_cell_setting' value 'Monoclinic' was changed to
'monoclinic' in accordance with the
/home/saulius/struct/COD-crude-data/automatic-downloads/DataCite-retrospective/RSC/depositions/lib/dictionaries/cif_core.dic
dictionary named 'cif_core.dic' version 2.4.2 last updated on
2011-04-26.

Automatic conversion script
Id: cif_fix_values 6909 2019-04-08 15:41:33Z antanas 
;
_cod_original_cell_volume 5439.5(10)
_cod_original_sg_symbol_H-M C2/c
_cod_database_code 7238795

loop_
_symmetry_equiv_pos_as_xyz
'x, y, z'
'-x, y, -z+1/2'
'x+1/2, y+1/2, z'
'-x+1/2, y+1/2, -z+1/2'
'-x, -y, -z'
'x, -y, z-1/2'
'-x+1/2, -y+1/2, -z'
'x+1/2, -y+1/2, z-1/2'

loop_
_atom_site_label
_atom_site_type_symbol
_atom_site_fract_x
_atom_site_fract_y
_atom_site_fract_z
_atom_site_U_iso_or_equiv
_atom_site_adp_type
_atom_site_occupancy
_atom_site_symmetry_multiplicity
_atom_site_calc_flag
_atom_site_refinement_flags
O5 O 0.9333(3) 0.6965(7) 0.1917(3) 0.0574(16) Uani 1 1 d .
Zn1 Zn 1.02701(4) 0.66169(10) 0.35421(5) 0.0405(3) Uani 1 1 d .
C11 C 1.1768(4) 0.8531(10) 0.5697(5) 0.053(2) Uani 1 1 d .
H11 H 1.1842 0.7797 0.5498 0.064 Uiso 1 1 calc R
C2 C 1.1236(4) 0.9022(9) 0.5359(4) 0.047(2) Uani 1 1 d .
C3 C 1.1137(4) 1.0124(11) 0.5667(5) 0.056(2) Uani 1 1 d .
C10 C 1.2197(4) 0.9116(11) 0.6330(5) 0.056(2) Uani 1 1 d .
C4 C 1.1536(4) 1.0688(12) 0.6272(5) 0.064(3) Uani 1 1 d .
H4 H 1.1454 1.1413 0.6466 0.077 Uiso 1 1 calc R
C5 C 1.2084(4) 1.0208(11) 0.6627(5) 0.059(2) Uani 1 1 d .
C9 C 1.2737(5) 0.8645(14) 0.6675(6) 0.084(4) Uani 1 1 d .
H9 H 1.2820 0.7919 0.6482 0.101 Uiso 1 1 calc R
C6 C 1.2514(5) 1.0759(16) 0.7272(6) 0.088(4) Uani 1 1 d .
H6 H 1.2436 1.1449 0.7484 0.105 Uiso 1 1 calc R
C8 C 1.3148(5) 0.9250(19) 0.7300(7) 0.116(5) Uani 1 1 d .
H8 H 1.3506 0.8935 0.7528 0.139 Uiso 1 1 calc R
C7 C 1.3019(6) 1.0345(19) 0.7586(7) 0.110(5) Uani 1 1 d .
H7 H 1.3294 1.0776 0.8000 0.132 Uiso 1 1 calc R
O3 O 1.0617(3) 1.0631(10) 0.5355(4) 0.093(3) Uani 1 1 d .
H3 H 1.0402 1.0125 0.5020 0.140 Uiso 1 1 calc R
C1 C 1.0793(4) 0.8404(10) 0.4682(5) 0.048(2) Uani 1 1 d .
O1 O 1.0898(3) 0.7353(7) 0.4445(3) 0.0563(16) Uani 1 1 d .
O2 O 1.0322(3) 0.8919(7) 0.4371(3) 0.0609(17) Uani 1 1 d .
C12 C 0.9308(3) 0.7887(9) 0.2283(5) 0.0436(19) Uani 1 1 d .
C13 C 0.8826(3) 0.8881(9) 0.1952(5) 0.045(2) Uani 1 1 d .
C14 C 0.8754(4) 0.9811(10) 0.2363(5) 0.055(2) Uani 1 1 d .
C22 C 0.8450(4) 0.8846(11) 0.1261(5) 0.058(2) Uani 1 1 d .
H22 H 0.8509 0.8260 0.0996 0.070 Uiso 1 1 calc R
C15 C 0.8280(5) 1.0613(12) 0.2043(7) 0.074(3) Uani 1 1 d .
H15 H 0.8222 1.1198 0.2309 0.089 Uiso 1 1 calc R
C21 C 0.7962(4) 0.9688(14) 0.0925(6) 0.078(3) Uani 1 1 d .
C16 C 0.7888(5) 1.0563(14) 0.1328(6) 0.080(3) Uani 1 1 d .
O4 O 0.9674(2) 0.8020(6) 0.2925(3) 0.0529(16) Uani 1 1 d .
O6 O 0.9121(3) 0.9920(8) 0.3050(4) 0.073(2) Uani 1 1 d .
H6A H 0.9384 0.9402 0.3176 0.109 Uiso 1 1 calc R
N2 N 0.9786(3) 0.5680(8) 0.3854(4) 0.0460(17) Uani 1 1 d .
N1 N 1.0362(3) 0.4396(7) 0.3479(4) 0.0460(17) Uani 1 1 d .
C27 C 1.0140(4) 0.3521(9) 0.3675(4) 0.054(2) Uani 1 1 d .
C28 C 0.9787(4) 0.4212(10) 0.3867(4) 0.050(2) Uani 1 1 d .
C32 C 0.9538(4) 0.6390(11) 0.4042(5) 0.059(2) Uani 1 1 d .
H32 H 0.9539 0.7391 0.4027 0.071 Uiso 1 1 calc R
C29 C 0.9529(5) 0.3477(12) 0.4060(5) 0.074(3) Uani 1 1 d .
H29 H 0.9528 0.2476 0.4054 0.088 Uiso 1 1 calc R
C23 C 1.0668(4) 0.3847(10) 0.3310(5) 0.058(2) Uani 1 1 d .
H23 H 1.0838 0.4468 0.3187 0.069 Uiso 1 1 calc R
C26 C 1.0198(6) 0.2051(11) 0.3693(6) 0.081(4) Uani 1 1 d .
H26 H 1.0030 0.1457 0.3830 0.098 Uiso 1 1 calc R
C24 C 1.0748(5) 0.2361(12) 0.3308(7) 0.084(4) Uani 1 1 d .
H24 H 1.0959 0.1995 0.3175 0.100 Uiso 1 1 calc R
C31 C 0.9261(4) 0.5698(13) 0.4271(5) 0.066(3) Uani 1 1 d .
H31 H 0.9084 0.6223 0.4417 0.079 Uiso 1 1 calc R
C30 C 0.9258(5) 0.4233(14) 0.4274(6) 0.076(3) Uani 1 1 d .
H30 H 0.9074 0.3739 0.4418 0.091 Uiso 1 1 calc R
C25 C 1.0510(6) 0.1488(12) 0.3503(7) 0.096(4) Uani 1 1 d .
H25 H 1.0557 0.0496 0.3510 0.115 Uiso 1 1 calc R
C18 C 0.7026(7) 1.129(3) 0.0273(11) 0.174(10) Uani 1 1 d .
H18 H 0.6709 1.1843 0.0051 0.209 Uiso 1 1 calc R
C20 C 0.7563(5) 0.967(2) 0.0199(6) 0.115(6) Uani 1 1 d .
H20 H 0.7631 0.9110 -0.0066 0.138 Uiso 1 1 calc R
C19 C 0.7110(7) 1.038(3) -0.0117(9) 0.172(10) Uani 1 1 d .
H19 H 0.6849 1.0290 -0.0591 0.206 Uiso 1 1 calc R
C17 C 0.7402(6) 1.1402(19) 0.0988(9) 0.128(6) Uani 1 1 d .
H17 H 0.7336 1.2013 0.1240 0.153 Uiso 1 1 calc R

loop_
_atom_site_aniso_label
_atom_site_aniso_U_11
_atom_site_aniso_U_22
_atom_site_aniso_U_33
_atom_site_aniso_U_23
_atom_site_aniso_U_13
_atom_site_aniso_U_12
O5 0.061(4) 0.052(4) 0.067(4) -0.009(3) 0.042(4) -0.003(3)
Zn1 0.0435(6) 0.0322(5) 0.0423(6) 0.0012(4) 0.0232(5) -0.0010(4)
C11 0.053(5) 0.053(5) 0.055(6) -0.004(4) 0.033(5) 0.002(4)
C2 0.050(5) 0.046(5) 0.044(5) 0.000(4) 0.027(4) -0.008(4)
C3 0.048(5) 0.061(6) 0.058(6) -0.012(5) 0.030(5) 0.000(4)
C10 0.046(5) 0.068(6) 0.045(5) -0.001(5) 0.022(5) -0.002(5)
C4 0.055(6) 0.078(7) 0.061(6) -0.020(5) 0.035(5) -0.002(5)
C5 0.054(6) 0.070(7) 0.052(6) -0.006(5) 0.030(5) -0.005(5)
C9 0.062(7) 0.094(9) 0.072(8) -0.008(7) 0.026(6) 0.009(6)
C6 0.075(8) 0.111(10) 0.051(7) -0.023(7) 0.022(6) -0.008(7)
C8 0.048(7) 0.147(15) 0.087(10) 0.000(10) 0.002(7) 0.016(8)
C7 0.068(9) 0.143(14) 0.063(8) -0.028(9) 0.007(7) -0.004(9)
O3 0.056(5) 0.109(7) 0.084(6) -0.036(5) 0.024(4) 0.013(5)
C1 0.050(5) 0.045(5) 0.051(5) 0.002(4) 0.031(5) -0.008(4)
O1 0.056(4) 0.055(4) 0.052(4) -0.011(3) 0.029(3) -0.005(3)
O2 0.046(4) 0.057(4) 0.058(4) -0.006(3) 0.018(3) -0.002(3)
C12 0.046(5) 0.033(4) 0.051(5) 0.002(4) 0.029(5) -0.001(4)
C13 0.043(5) 0.042(5) 0.058(6) 0.003(4) 0.034(5) 0.001(4)
C14 0.066(6) 0.041(5) 0.056(6) 0.000(4) 0.035(5) 0.002(4)
C22 0.048(5) 0.075(7) 0.055(6) 0.008(5) 0.032(5) 0.012(5)
C15 0.076(8) 0.065(7) 0.101(9) 0.004(6) 0.063(8) 0.019(6)
C21 0.054(6) 0.103(9) 0.079(8) 0.020(7) 0.040(6) 0.024(6)
C16 0.062(7) 0.095(9) 0.081(8) 0.017(7) 0.042(7) 0.029(6)
O4 0.055(4) 0.045(4) 0.044(4) 0.006(3) 0.020(3) 0.014(3)
O6 0.077(5) 0.068(5) 0.070(5) -0.011(4) 0.042(4) 0.013(4)
N2 0.051(4) 0.040(4) 0.043(4) -0.002(3) 0.026(4) -0.008(3)
N1 0.051(4) 0.034(4) 0.047(4) -0.001(3) 0.026(4) 0.001(3)
C27 0.072(6) 0.028(4) 0.039(5) 0.003(4) 0.020(5) -0.006(4)
C28 0.047(5) 0.053(6) 0.034(5) 0.007(4) 0.016(4) -0.003(4)
C32 0.070(6) 0.050(6) 0.044(5) -0.009(4) 0.025(5) 0.000(5)
C29 0.075(7) 0.048(6) 0.059(6) 0.016(5) 0.018(6) -0.009(6)
C23 0.058(6) 0.050(6) 0.068(6) -0.004(5) 0.038(5) 0.001(4)
C26 0.122(10) 0.038(6) 0.103(9) 0.004(6) 0.077(9) 0.001(6)
C24 0.107(10) 0.050(7) 0.110(10) -0.001(6) 0.073(9) 0.012(6)
C31 0.060(6) 0.080(8) 0.051(6) -0.005(5) 0.029(5) -0.006(5)
C30 0.068(7) 0.080(9) 0.061(7) 0.019(6) 0.027(6) -0.019(6)
C25 0.138(12) 0.036(6) 0.125(11) -0.003(7) 0.084(10) 0.003(7)
C18 0.097(13) 0.23(3) 0.137(17) 0.060(17) 0.039(13) 0.104(15)
C20 0.065(8) 0.192(17) 0.060(8) 0.022(9) 0.021(7) 0.047(10)
C19 0.108(13) 0.29(3) 0.085(11) 0.033(15) 0.040(10) 0.104(17)
C17 0.102(11) 0.146(15) 0.124(13) 0.026(11) 0.060(11) 0.072(11)

loop_
_atom_type_symbol
_atom_type_description
_atom_type_scat_dispersion_real
_atom_type_scat_dispersion_imag
_atom_type_scat_source
C C 0.0033 0.0016 'International Tables Vol C Tables 4.2.6.8 and 6.1.1.4'
N N 0.0061 0.0033 'International Tables Vol C Tables 4.2.6.8 and 6.1.1.4'
O O 0.0106 0.0060 'International Tables Vol C Tables 4.2.6.8 and 6.1.1.4'
Zn Zn 0.2839 1.4301 'International Tables Vol C Tables 4.2.6.8 and 6.1.1.4'
H H 0.0000 0.0000 'International Tables Vol C Tables 4.2.6.8 and 6.1.1.4'

loop_
_geom_angle_atom_site_label_1
_geom_angle_atom_site_label_2
_geom_angle_atom_site_label_3
_geom_angle
_geom_angle_site_symmetry_1
_geom_angle_site_symmetry_3
C12 O5 Zn1 139.7(6) . 2_755
O1 Zn1 O4 116.8(3) . .
O1 Zn1 O5 92.2(3) . 2_755
O4 Zn1 O5 93.6(3) . 2_755
O1 Zn1 N1 109.6(3) . .
O4 Zn1 N1 133.4(3) . .
O5 Zn1 N1 88.4(3) 2_755 .
O1 Zn1 N2 100.0(3) . .
O4 Zn1 N2 90.8(3) . .
O5 Zn1 N2 163.5(3) 2_755 .
N1 Zn1 N2 77.1(3) . .
C2 C11 C10 121.5(9) . .
C11 C2 C3 118.1(8) . .
C11 C2 C1 120.2(8) . .
C3 C2 C1 121.6(8) . .
C4 C3 O3 118.3(9) . .
C4 C3 C2 121.6(9) . .
O3 C3 C2 120.1(8) . .
C5 C10 C9 118.7(9) . .
C5 C10 C11 118.9(9) . .
C9 C10 C11 122.3(10) . .
C3 C4 C5 121.5(9) . .
C10 C5 C6 118.4(10) . .
C10 C5 C4 118.4(9) . .
C6 C5 C4 123.2(10) . .
C8 C9 C10 120.5(12) . .
C7 C6 C5 122.8(13) . .
C9 C8 C7 119.2(12) . .
C6 C7 C8 120.1(12) . .
O2 C1 O1 122.0(8) . .
O2 C1 C2 118.9(8) . .
O1 C1 C2 119.1(8) . .
C1 O1 Zn1 115.1(6) . .
O5 C12 O4 123.0(8) . .
O5 C12 C13 119.3(8) . .
O4 C12 C13 117.7(8) . .
C22 C13 C14 120.1(8) . .
C22 C13 C12 119.4(8) . .
C14 C13 C12 120.5(8) . .
O6 C14 C15 118.8(9) . .
O6 C14 C13 122.7(8) . .
C15 C14 C13 118.5(9) . .
C13 C22 C21 121.7(10) . .
C14 C15 C16 121.4(10) . .
C16 C21 C20 119.5(11) . .
C16 C21 C22 118.0(11) . .
C20 C21 C22 122.5(12) . .
C21 C16 C15 120.3(10) . .
C21 C16 C17 117.6(13) . .
C15 C16 C17 122.0(13) . .
C12 O4 Zn1 126.7(5) . .
C32 N2 C28 120.4(8) . .
C32 N2 Zn1 125.0(7) . .
C28 N2 Zn1 114.5(6) . .
C27 N1 C23 118.3(8) . .
C27 N1 Zn1 117.9(6) . .
C23 N1 Zn1 123.5(6) . .
N1 C27 C26 123.2(11) . .
N1 C27 C28 116.4(8) . .
C26 C27 C28 120.3(10) . .
C29 C28 N2 122.5(10) . .
C29 C28 C27 123.6(10) . .
N2 C28 C27 113.8(8) . .
N2 C32 C31 121.2(10) . .
C28 C29 C30 118.1(10) . .
N1 C23 C24 122.7(10) . .
C25 C26 C27 117.9(11) . .
C25 C24 C23 117.7(12) . .
C30 C31 C32 117.8(11) . .
C31 C30 C29 119.9(11) . .
C24 C25 C26 120.1(11) . .
C19 C18 C17 121.9(15) . .
C19 C20 C21 123.8(16) . .
C20 C19 C18 118.1(17) . .
C18 C17 C16 119.0(15) . .

loop_
_geom_bond_atom_site_label_1
_geom_bond_atom_site_label_2
_geom_bond_distance
_geom_bond_site_symmetry_2
O5 C12 1.257(10) .
O5 Zn1 2.076(6) 2_755
Zn1 O1 1.979(6) .
Zn1 O4 2.001(6) .
Zn1 O5 2.076(6) 2_755
Zn1 N1 2.098(7) .
Zn1 N2 2.178(7) .
C11 C2 1.389(12) .
C11 C10 1.402(13) .
C2 C3 1.392(12) .
C2 C1 1.482(12) .
C3 C4 1.332(13) .
C3 O3 1.372(11) .
C10 C5 1.392(14) .
C10 C9 1.400(14) .
C4 C5 1.419(14) .
C5 C6 1.406(14) .
C9 C8 1.382(17) .
C6 C7 1.303(18) .
C8 C7 1.40(2) .
C1 O2 1.255(10) .
C1 O1 1.258(11) .
C12 O4 1.265(10) .
C12 C13 1.502(11) .
C13 C22 1.347(13) .
C13 C14 1.418(12) .
C14 O6 1.340(11) .
C14 C15 1.381(14) .
C22 C21 1.430(13) .
C15 C16 1.396(16) .
C21 C16 1.374(16) .
C21 C20 1.417(16) .
C16 C17 1.426(16) .
N2 C32 1.265(12) .
N2 C28 1.363(11) .
N1 C27 1.304(11) .
N1 C23 1.311(11) .
C27 C26 1.373(13) .
C27 C28 1.532(14) .
C28 C29 1.308(14) .
C32 C31 1.400(14) .
C29 C30 1.386(17) .
C23 C24 1.401(14) .
C26 C25 1.372(17) .
C24 C25 1.337(17) .
C31 C30 1.361(16) .
C18 C19 1.39(3) .
C18 C17 1.39(2) .
C20 C19 1.30(2) .
